data_7135436
loop_
_publ_author_name
'Thakur, Arunabha'
'Murphy, Brendan L.'
'Jiang, You'
'Bhuvanesh, Nattamai'
'Gabba&#xef;, Fran&#xe7;ois P'

_publ_section_title
;
 Fluoride ion chelation <i>via</i> pnictogen bonding using a
 distibora[1.1]ferrocenophane.
;
_journal_issue 18
_journal_name_full 'Chemical communications (Cambridge, England)'
_journal_page_first 5293
_journal_page_last 5296
_journal_paper_doi 10.1039/d5cc06492a
_journal_volume 62
_journal_year 2026
_chemical_formula_moiety 'C32 H26 Fe2 Sb2'
_chemical_formula_sum 'C32 H26 Fe2 Sb2'
_chemical_formula_weight 765.73
_space_group_crystal_system monoclinic
_space_group_IT_number 14
_space_group_name_Hall '-P 2ybc'
_space_group_name_H-M_alt 'P 1 21/c 1'
_atom_sites_solution_hydrogens geom
_audit_creation_date 2025-10-21
_audit_creation_method
;
Olex2 1.5
(compiled 2025.03.04 svn.red2d20d0 for OlexSys, GUI svn.r7188)
;
_audit_update_record
;
2026-01-20 deposited with the CCDC.	2026-01-27 downloaded from the CCDC.
;
_cell_angle_alpha 90
_cell_angle_beta 113.814(3)
_cell_angle_gamma 90
_cell_formula_units_Z 4
_cell_length_a 12.440(2)
_cell_length_b 21.792(4)
_cell_length_c 10.3344(18)
_cell_measurement_reflns_used 25788
_cell_measurement_temperature 296.15
_cell_measurement_theta_max 25.03
_cell_measurement_theta_min 2.35
_cell_volume 2563.1(8)
_computing_cell_refinement 'SAINT V8.38A (Bruker, 2018)'
_computing_data_collection 'APEX 3 (Bruker, 2018)'
_computing_data_reduction 'SAINT V8.38A (Bruker, 2018)'
_computing_molecular_graphics 'Olex2 1.5 (Dolomanov et al., 2009)'
_computing_publication_material 'Olex2 1.5 (Dolomanov et al., 2009)'
_computing_structure_refinement 'SHELXL 2018/3 (Sheldrick, 2015)'
_computing_structure_solution 'SHELXT 2018/2 (Sheldrick, 2018)'
_diffrn_ambient_temperature 296.15
_diffrn_measured_fraction_theta_full 0.998
_diffrn_measured_fraction_theta_max 0.998
_diffrn_measurement_device_type 'Bruker D8 Quest'
_diffrn_measurement_method '\f and \w scans'
_diffrn_radiation_type MoK\a
_diffrn_radiation_wavelength 0.71073
_diffrn_reflns_av_R_equivalents 0.0642
_diffrn_reflns_av_unetI/netI 0.0290
_diffrn_reflns_Laue_measured_fraction_full 0.998
_diffrn_reflns_Laue_measured_fraction_max 0.998
_diffrn_reflns_limit_h_max 14
_diffrn_reflns_limit_h_min -14
_diffrn_reflns_limit_k_max 25
_diffrn_reflns_limit_k_min -25
_diffrn_reflns_limit_l_max 12
_diffrn_reflns_limit_l_min -12
_diffrn_reflns_number 50864
_diffrn_reflns_point_group_measured_fraction_full 0.998
_diffrn_reflns_point_group_measured_fraction_max 0.998
_diffrn_reflns_theta_full 25.051
_diffrn_reflns_theta_max 25.051
_diffrn_reflns_theta_min 1.789
_exptl_absorpt_coefficient_mu 3.216
_exptl_absorpt_correction_T_max 0.7452
_exptl_absorpt_correction_T_min 0.6262
_exptl_absorpt_correction_type multi-scan
_exptl_absorpt_process_details
;
SADABS-2016/2 (Bruker,2016/2) was used for absorption correction.
wR2(int) was 0.1007 before and 0.0737 after correction.
The Ratio of minimum to maximum transmission is 0.8403.
The \l/2 correction factor is Not present.
;
_exptl_crystal_colour 'clear yellowish orange'
_exptl_crystal_colour_lustre clear
_exptl_crystal_colour_modifier yellowish
_exptl_crystal_colour_primary orange
_exptl_crystal_density_diffrn 1.984
_exptl_crystal_description block
_exptl_crystal_F_000 1488
_exptl_crystal_size_max 0.229
_exptl_crystal_size_mid 0.187
_exptl_crystal_size_min 0.178
_refine_diff_density_max 0.676
_refine_diff_density_min -0.536
_refine_diff_density_rms 0.118
_refine_ls_extinction_method none
_refine_ls_goodness_of_fit_ref 1.126
_refine_ls_hydrogen_treatment constr
_refine_ls_matrix_type full
_refine_ls_number_parameters 325
_refine_ls_number_reflns 4525
_refine_ls_number_restraints 0
_refine_ls_restrained_S_all 1.126
_refine_ls_R_factor_all 0.0388
_refine_ls_R_factor_gt 0.0285
_refine_ls_shift/su_max 0.001
_refine_ls_shift/su_mean 0.000
_refine_ls_structure_factor_coef Fsqd
_refine_ls_weighting_details 'w=1/[\s^2^(Fo^2^)+(0.0100P)^2^+7.6831P] where P=(Fo^2^+2Fc^2^)/3'
_refine_ls_weighting_scheme calc
_refine_ls_wR_factor_gt 0.0508
_refine_ls_wR_factor_ref 0.0538
_reflns_Friedel_coverage 0.000
_reflns_number_gt 3891
_reflns_number_total 4525
_reflns_threshold_expression 'I > 2\s(I)'
_cod_data_source_file d5cc06492a2.cif
_cod_data_source_block mo_at_8_0ma
_cod_depositor_comments 'Adding full bibliography for 7135436--7135439.cif.'
_cod_database_code 7135436
_shelx_shelxl_version_number 2018/3
_shelx_space_group_comment
;
The symmetry employed for this shelxl refinement is uniquely defined
by the following loop, which should always be used as a source of
symmetry information in preference to the above space-group names.
They are only intended as comments.
;
_olex2_refinement_description
;
1. Fixed Uiso
 At 1.2 times of:
  All C(H) groups
2.a Aromatic/amide H refined with riding coordinates:
 C2(H2), C3(H3), C4(H4), C5(H5), C7(H7), C8(H8), C9(H9), C10(H10), C12(H12),
 C13(H13), C14(H14), C15(H15), C16(H16), C17(H17), C18(H18), C19(H19), C22(H22),
  C23(H23), C24(H24), C25(H25), C26(H26), C28(H28), C29(H29), C30(H30),
 C31(H31), C32(H32)
;
_olex2_submission_special_instructions 'No special instructions were received'

loop_
_space_group_symop_operation_xyz
'x, y, z'
'-x, y+1/2, -z+1/2'
'-x, -y, -z'
'x, -y-1/2, z-1/2'

loop_
_atom_site_label
_atom_site_type_symbol
_atom_site_fract_x
_atom_site_fract_y
_atom_site_fract_z
_atom_site_U_iso_or_equiv
_atom_site_adp_type
_atom_site_occupancy
_atom_site_site_symmetry_order
_atom_site_calc_flag
_atom_site_refinement_flags_posn
_atom_site_refinement_flags_adp
_atom_site_refinement_flags_occupancy
_atom_site_disorder_assembly
_atom_site_disorder_group
Sb1 Sb 0.84079(2) 0.68615(2) 0.91681(3) 0.01283(7) Uani 1 1 d . . . . .
Sb2 Sb 0.61591(2) 0.66075(2) 0.54726(3) 0.01264(7) Uani 1 1 d . . . . .
Fe1 Fe 0.89987(5) 0.57674(3) 0.66343(6) 0.01235(13) Uani 1 1 d . . . . .
Fe2 Fe 0.56689(5) 0.58781(3) 0.84344(6) 0.01250(13) Uani 1 1 d . . . . .
C1 C 0.9443(3) 0.63107(18) 0.8398(4) 0.0135(9) Uani 1 1 d . . . . .
C2 C 0.9855(4) 0.56971(19) 0.8784(4) 0.0170(9) Uani 1 1 d . . . . .
H2 H 0.965138 0.544176 0.937094 0.020 Uiso 1 1 calc R U . . .
C3 C 1.0620(4) 0.5541(2) 0.8130(4) 0.0199(10) Uani 1 1 d . . . . .
H3 H 1.100331 0.516815 0.820452 0.024 Uiso 1 1 calc R U . . .
C4 C 1.0695(3) 0.6058(2) 0.7340(4) 0.0179(9) Uani 1 1 d . . . . .
H4 H 1.114241 0.608460 0.680631 0.022 Uiso 1 1 calc R U . . .
C5 C 0.9971(4) 0.65301(19) 0.7501(4) 0.0168(9) Uani 1 1 d . . . . .
H5 H 0.986161 0.691723 0.708896 0.020 Uiso 1 1 calc R U . . .
C6 C 0.7241(3) 0.58681(18) 0.5370(4) 0.0141(9) Uani 1 1 d . . . . .
C7 C 0.7492(3) 0.52704(19) 0.5997(4) 0.0174(9) Uani 1 1 d . . . . .
H7 H 0.717426 0.510293 0.659315 0.021 Uiso 1 1 calc R U . . .
C8 C 0.8303(4) 0.4978(2) 0.5560(5) 0.0236(10) Uani 1 1 d . . . . .
H8 H 0.860279 0.458364 0.580834 0.028 Uiso 1 1 calc R U . . .
C9 C 0.8581(4) 0.5387(2) 0.4679(4) 0.0240(11) Uani 1 1 d . . . . .
H9 H 0.909654 0.531216 0.425029 0.029 Uiso 1 1 calc R U . . .
C10 C 0.7931(4) 0.5933(2) 0.4567(4) 0.0189(10) Uani 1 1 d . . . . .
H10 H 0.795271 0.627865 0.405033 0.023 Uiso 1 1 calc R U . . .
C11 C 0.7355(3) 0.61868(18) 0.9600(4) 0.0126(9) Uani 1 1 d . . . . .
C12 C 0.7310(4) 0.55341(19) 0.9516(4) 0.0157(9) Uani 1 1 d . . . . .
H12 H 0.772159 0.529096 0.913094 0.019 Uiso 1 1 calc R U . . .
C13 C 0.6537(4) 0.53144(19) 1.0115(4) 0.0168(9) Uani 1 1 d . . . . .
H13 H 0.636344 0.490564 1.020420 0.020 Uiso 1 1 calc R U . . .
C14 C 0.6080(4) 0.58301(19) 1.0550(4) 0.0164(9) Uani 1 1 d . . . . .
H14 H 0.554809 0.582035 1.097438 0.020 Uiso 1 1 calc R U . . .
C15 C 0.6572(3) 0.63646(19) 1.0228(4) 0.0161(9) Uani 1 1 d . . . . .
H15 H 0.641051 0.676595 1.039861 0.019 Uiso 1 1 calc R U . . .
C16 C 0.4956(4) 0.54958(19) 0.6451(4) 0.0156(9) Uani 1 1 d . . . . .
H16 H 0.528932 0.518854 0.610717 0.019 Uiso 1 1 calc R U . . .
C17 C 0.4194(4) 0.5404(2) 0.7156(4) 0.0197(10) Uani 1 1 d . . . . .
H17 H 0.394431 0.502702 0.735694 0.024 Uiso 1 1 calc R U . . .
C18 C 0.3884(3) 0.5987(2) 0.7495(4) 0.0198(10) Uani 1 1 d . . . . .
H18 H 0.338705 0.606062 0.795098 0.024 Uiso 1 1 calc R U . . .
C19 C 0.4455(3) 0.6441(2) 0.7025(4) 0.0177(9) Uani 1 1 d . . . . .
H19 H 0.440610 0.686247 0.712839 0.021 Uiso 1 1 calc R U . . .
C20 C 0.5122(3) 0.61394(18) 0.6361(4) 0.0131(9) Uani 1 1 d . . . . .
C21 C 0.9735(4) 0.68476(18) 1.1309(4) 0.0147(9) Uani 1 1 d . . . . .
C22 C 1.0875(4) 0.7017(2) 1.1551(5) 0.0216(10) Uani 1 1 d . . . . .
H22 H 1.106801 0.710555 1.079037 0.026 Uiso 1 1 calc R U . . .
C23 C 1.1729(4) 0.7057(2) 1.2921(5) 0.0245(10) Uani 1 1 d . . . . .
H23 H 1.249123 0.717160 1.307323 0.029 Uiso 1 1 calc R U . . .
C24 C 1.1454(4) 0.6927(2) 1.4062(5) 0.0263(11) Uani 1 1 d . . . . .
H24 H 1.202676 0.694958 1.498046 0.032 Uiso 1 1 calc R U . . .
C25 C 1.0322(4) 0.6763(2) 1.3820(5) 0.0268(11) Uani 1 1 d . . . . .
H25 H 1.012952 0.667755 1.458244 0.032 Uiso 1 1 calc R U . . .
C26 C 0.9465(4) 0.6723(2) 1.2458(4) 0.0222(10) Uani 1 1 d . . . . .
H26 H 0.870372 0.661097 1.231296 0.027 Uiso 1 1 calc R U . . .
C27 C 0.4899(3) 0.65349(18) 0.3306(4) 0.0131(9) Uani 1 1 d . . . . .
C28 C 0.5015(4) 0.6921(2) 0.2299(4) 0.0182(9) Uani 1 1 d . . . . .
H28 H 0.566173 0.717955 0.255433 0.022 Uiso 1 1 calc R U . . .
C29 C 0.4181(4) 0.6924(2) 0.0923(4) 0.0223(10) Uani 1 1 d . . . . .
H29 H 0.426726 0.718597 0.026150 0.027 Uiso 1 1 calc R U . . .
C30 C 0.3223(4) 0.6540(2) 0.0530(4) 0.0214(10) Uani 1 1 d . . . . .
H30 H 0.265331 0.655023 -0.039156 0.026 Uiso 1 1 calc R U . . .
C31 C 0.3109(4) 0.6143(2) 0.1495(5) 0.0223(10) Uani 1 1 d . . . . .
H31 H 0.247421 0.587522 0.122160 0.027 Uiso 1 1 calc R U . . .
C32 C 0.3944(4) 0.61419(19) 0.2883(4) 0.0186(9) Uani 1 1 d . . . . .
H32 H 0.385957 0.587344 0.353544 0.022 Uiso 1 1 calc R U . . .

loop_
_atom_site_aniso_label
_atom_site_aniso_U_11
_atom_site_aniso_U_22
_atom_site_aniso_U_33
_atom_site_aniso_U_23
_atom_site_aniso_U_13
_atom_site_aniso_U_12
Sb1 0.01240(15) 0.01379(14) 0.01111(14) -0.00053(11) 0.00352(11) -0.00142(11)
Sb2 0.01192(14) 0.01431(14) 0.01017(14) 0.00071(11) 0.00290(11) 0.00004(11)
Fe1 0.0097(3) 0.0151(3) 0.0100(3) -0.0009(2) 0.0017(2) 0.0006(2)
Fe2 0.0108(3) 0.0159(3) 0.0103(3) -0.0001(2) 0.0037(2) -0.0016(2)
C1 0.013(2) 0.019(2) 0.007(2) -0.0033(16) 0.0023(17) -0.0023(17)
C2 0.016(2) 0.023(2) 0.008(2) 0.0016(17) 0.0012(17) 0.0001(18)
C3 0.010(2) 0.028(3) 0.014(2) -0.0024(19) -0.0029(18) 0.0042(18)
C4 0.008(2) 0.032(3) 0.011(2) -0.0059(19) 0.0018(17) -0.0053(18)
C5 0.019(2) 0.018(2) 0.013(2) -0.0038(17) 0.0064(18) -0.0080(18)
C6 0.010(2) 0.019(2) 0.011(2) -0.0021(17) 0.0010(17) 0.0018(17)
C7 0.011(2) 0.018(2) 0.018(2) -0.0016(18) 0.0005(18) -0.0046(17)
C8 0.016(2) 0.022(2) 0.025(3) -0.011(2) 0.001(2) 0.0008(19)
C9 0.013(2) 0.044(3) 0.012(2) -0.015(2) 0.0025(19) 0.000(2)
C10 0.012(2) 0.034(3) 0.008(2) 0.0020(18) 0.0003(17) -0.0011(19)
C11 0.010(2) 0.018(2) 0.0069(19) -0.0018(16) 0.0006(16) -0.0027(17)
C12 0.015(2) 0.020(2) 0.011(2) -0.0008(17) 0.0040(18) 0.0017(18)
C13 0.020(2) 0.016(2) 0.012(2) 0.0031(17) 0.0033(18) -0.0015(18)
C14 0.017(2) 0.023(2) 0.009(2) 0.0030(17) 0.0046(17) 0.0012(18)
C15 0.014(2) 0.018(2) 0.013(2) -0.0052(17) 0.0019(18) -0.0018(17)
C16 0.015(2) 0.018(2) 0.011(2) -0.0021(17) 0.0027(18) -0.0009(18)
C17 0.020(2) 0.024(2) 0.012(2) -0.0025(18) 0.0030(19) -0.0096(19)
C18 0.006(2) 0.039(3) 0.013(2) -0.0002(19) 0.0014(17) -0.0017(19)
C19 0.013(2) 0.022(2) 0.014(2) 0.0002(18) 0.0019(18) 0.0026(18)
C20 0.009(2) 0.021(2) 0.010(2) 0.0028(17) 0.0031(17) 0.0006(17)
C21 0.019(2) 0.013(2) 0.010(2) -0.0069(17) 0.0031(17) -0.0016(17)
C22 0.019(2) 0.028(3) 0.019(2) -0.0029(19) 0.009(2) 0.0027(19)
C23 0.013(2) 0.031(3) 0.024(3) -0.011(2) 0.003(2) 0.0020(19)
C24 0.022(3) 0.033(3) 0.015(2) -0.006(2) -0.002(2) 0.007(2)
C25 0.032(3) 0.037(3) 0.010(2) 0.002(2) 0.007(2) 0.000(2)
C26 0.019(2) 0.028(3) 0.017(2) -0.0005(19) 0.0039(19) -0.0060(19)
C27 0.011(2) 0.012(2) 0.014(2) 0.0007(16) 0.0023(17) 0.0069(16)
C28 0.015(2) 0.022(2) 0.016(2) -0.0014(18) 0.0048(18) -0.0007(18)
C29 0.025(3) 0.027(3) 0.013(2) 0.0046(19) 0.0053(19) 0.006(2)
C30 0.016(2) 0.030(3) 0.011(2) -0.0060(19) -0.0016(18) 0.009(2)
C31 0.016(2) 0.018(2) 0.025(2) -0.009(2) 0.000(2) -0.0003(19)
C32 0.022(2) 0.012(2) 0.019(2) -0.0004(18) 0.0060(19) 0.0012(18)

loop_
_atom_type_symbol
_atom_type_description
_atom_type_scat_dispersion_real
_atom_type_scat_dispersion_imag
_atom_type_scat_source
C C 0.0033 0.0016 'International Tables Vol C Tables 4.2.6.8 and 6.1.1.4'
H H 0.0000 0.0000 'International Tables Vol C Tables 4.2.6.8 and 6.1.1.4'
Fe Fe 0.3463 0.8444 'International Tables Vol C Tables 4.2.6.8 and 6.1.1.4'
Sb Sb -0.5866 1.5461 'International Tables Vol C Tables 4.2.6.8 and 6.1.1.4'

loop_
_geom_angle_atom_site_label_1
_geom_angle_atom_site_label_2
_geom_angle_atom_site_label_3
_geom_angle
_geom_angle_site_symmetry_1
_geom_angle_site_symmetry_3
_geom_angle_publ_flag
C1 Sb1 C21 92.72(15) . . ?
C11 Sb1 C1 101.81(15) . . ?
C11 Sb1 C21 93.20(15) . . ?
C6 Sb2 C27 95.85(14) . . ?
C20 Sb2 C6 99.50(15) . . ?
C20 Sb2 C27 95.71(15) . . ?
C1 Fe1 C6 109.80(16) . . ?
C2 Fe1 C1 40.84(16) . . ?
C2 Fe1 C6 130.68(16) . . ?
C2 Fe1 C9 148.80(18) . . ?
C3 Fe1 C1 68.78(17) . . ?
C3 Fe1 C2 40.44(16) . . ?
C3 Fe1 C6 167.70(17) . . ?
C3 Fe1 C9 115.38(17) . . ?
C4 Fe1 C1 68.51(16) . . ?
C4 Fe1 C2 67.95(17) . . ?
C4 Fe1 C3 40.63(17) . . ?
C4 Fe1 C5 40.81(16) . . ?
C4 Fe1 C6 151.25(17) . . ?
C4 Fe1 C8 127.43(17) . . ?
C4 Fe1 C9 107.04(17) . . ?
C4 Fe1 C10 117.52(17) . . ?
C5 Fe1 C1 40.53(16) . . ?
C5 Fe1 C2 68.12(17) . . ?
C5 Fe1 C3 68.60(18) . . ?
C5 Fe1 C6 118.83(17) . . ?
C5 Fe1 C8 166.57(17) . . ?
C5 Fe1 C9 129.28(18) . . ?
C5 Fe1 C10 109.62(17) . . ?
C7 Fe1 C1 118.55(16) . . ?
C7 Fe1 C2 108.64(17) . . ?
C7 Fe1 C3 128.03(17) . . ?
C7 Fe1 C4 165.92(17) . . ?
C7 Fe1 C5 152.10(17) . . ?
C7 Fe1 C6 41.02(16) . . ?
C7 Fe1 C8 40.63(17) . . ?
C7 Fe1 C9 68.34(18) . . ?
C7 Fe1 C10 68.27(17) . . ?
C8 Fe1 C1 150.71(17) . . ?
C8 Fe1 C2 116.62(18) . . ?
C8 Fe1 C3 106.26(18) . . ?
C8 Fe1 C6 68.65(17) . . ?
C8 Fe1 C9 40.46(18) . . ?
C9 Fe1 C1 168.37(18) . . ?
C9 Fe1 C6 68.57(16) . . ?
C10 Fe1 C1 130.95(17) . . ?
C10 Fe1 C2 169.58(17) . . ?
C10 Fe1 C3 149.31(17) . . ?
C10 Fe1 C6 40.59(16) . . ?
C10 Fe1 C8 68.03(18) . . ?
C10 Fe1 C9 40.51(17) . . ?
C12 Fe2 C11 40.68(16) . . ?
C12 Fe2 C13 40.78(16) . . ?
C12 Fe2 C14 68.29(16) . . ?
C12 Fe2 C15 68.22(16) . . ?
C12 Fe2 C16 109.40(16) . . ?
C12 Fe2 C17 127.27(17) . . ?
C12 Fe2 C18 163.67(17) . . ?
C12 Fe2 C20 120.85(16) . . ?
C13 Fe2 C11 68.66(16) . . ?
C13 Fe2 C16 118.14(17) . . ?
C13 Fe2 C17 105.80(17) . . ?
C13 Fe2 C18 124.95(17) . . ?
C13 Fe2 C20 153.36(16) . . ?
C14 Fe2 C11 68.57(16) . . ?
C14 Fe2 C13 40.50(16) . . ?
C14 Fe2 C16 150.57(17) . . ?
C14 Fe2 C17 115.86(17) . . ?
C14 Fe2 C18 105.62(17) . . ?
C14 Fe2 C20 165.88(16) . . ?
C15 Fe2 C11 40.66(15) . . ?
C15 Fe2 C13 68.35(17) . . ?
C15 Fe2 C14 40.72(16) . . ?
C15 Fe2 C16 167.97(17) . . ?
C15 Fe2 C17 150.34(17) . . ?
C15 Fe2 C18 117.76(17) . . ?
C15 Fe2 C20 129.47(17) . . ?
C16 Fe2 C11 129.97(16) . . ?
C16 Fe2 C17 40.58(16) . . ?
C17 Fe2 C11 166.43(17) . . ?
C18 Fe2 C11 152.97(17) . . ?
C18 Fe2 C16 67.98(17) . . ?
C18 Fe2 C17 40.31(17) . . ?
C18 Fe2 C20 68.47(16) . . ?
C19 Fe2 C11 120.50(16) . . ?
C19 Fe2 C12 155.06(17) . . ?
C19 Fe2 C13 163.06(17) . . ?
C19 Fe2 C14 126.32(17) . . ?
C19 Fe2 C15 108.41(17) . . ?
C19 Fe2 C16 68.45(16) . . ?
C19 Fe2 C17 68.31(17) . . ?
C19 Fe2 C18 40.53(17) . . ?
C19 Fe2 C20 41.06(16) . . ?
C20 Fe2 C11 110.49(15) . . ?
C20 Fe2 C16 40.67(16) . . ?
C20 Fe2 C17 68.55(16) . . ?
Fe1 C1 Sb1 131.92(19) . . ?
C2 C1 Sb1 128.5(3) . . ?
C2 C1 Fe1 69.3(2) . . ?
C5 C1 Sb1 124.2(3) . . ?
C5 C1 Fe1 69.2(2) . . ?
C5 C1 C2 106.9(4) . . ?
Fe1 C2 H2 126.4 . . ?
C1 C2 Fe1 69.9(2) . . ?
C1 C2 H2 125.5 . . ?
C3 C2 Fe1 69.8(2) . . ?
C3 C2 C1 109.0(4) . . ?
C3 C2 H2 125.5 . . ?
Fe1 C3 H3 126.1 . . ?
C2 C3 Fe1 69.8(2) . . ?
C2 C3 H3 126.3 . . ?
C2 C3 C4 107.4(4) . . ?
C4 C3 Fe1 69.3(2) . . ?
C4 C3 H3 126.3 . . ?
Fe1 C4 H4 126.1 . . ?
C3 C4 Fe1 70.0(2) . . ?
C3 C4 H4 125.8 . . ?
C3 C4 C5 108.4(4) . . ?
C5 C4 Fe1 69.7(2) . . ?
C5 C4 H4 125.8 . . ?
Fe1 C5 H5 126.0 . . ?
C1 C5 Fe1 70.3(2) . . ?
C1 C5 C4 108.4(4) . . ?
C1 C5 H5 125.8 . . ?
C4 C5 Fe1 69.5(2) . . ?
C4 C5 H5 125.8 . . ?
Fe1 C6 Sb2 125.48(19) . . ?
C7 C6 Sb2 133.8(3) . . ?
C7 C6 Fe1 68.5(2) . . ?
C10 C6 Sb2 119.8(3) . . ?
C10 C6 Fe1 69.1(2) . . ?
C10 C6 C7 106.4(4) . . ?
Fe1 C7 H7 125.3 . . ?
C6 C7 Fe1 70.4(2) . . ?
C6 C7 H7 125.7 . . ?
C8 C7 Fe1 70.1(2) . . ?
C8 C7 C6 108.6(4) . . ?
C8 C7 H7 125.7 . . ?
Fe1 C8 H8 126.4 . . ?
C7 C8 Fe1 69.3(2) . . ?
C7 C8 H8 125.9 . . ?
C9 C8 Fe1 70.0(2) . . ?
C9 C8 C7 108.2(4) . . ?
C9 C8 H8 125.9 . . ?
Fe1 C9 H9 126.3 . . ?
C8 C9 Fe1 69.6(2) . . ?
C8 C9 H9 126.2 . . ?
C8 C9 C10 107.7(4) . . ?
C10 C9 Fe1 69.5(2) . . ?
C10 C9 H9 126.2 . . ?
Fe1 C10 H10 125.9 . . ?
C6 C10 Fe1 70.3(2) . . ?
C6 C10 H10 125.4 . . ?
C9 C10 Fe1 70.0(2) . . ?
C9 C10 C6 109.1(4) . . ?
C9 C10 H10 125.4 . . ?
Fe2 C11 Sb1 131.87(19) . . ?
C12 C11 Sb1 133.4(3) . . ?
C12 C11 Fe2 68.5(2) . . ?
C15 C11 Sb1 119.9(3) . . ?
C15 C11 Fe2 68.6(2) . . ?
C15 C11 C12 106.4(3) . . ?
Fe2 C12 H12 125.3 . . ?
C11 C12 Fe2 70.8(2) . . ?
C11 C12 H12 125.5 . . ?
C13 C12 Fe2 70.0(2) . . ?
C13 C12 C11 109.0(4) . . ?
C13 C12 H12 125.5 . . ?
Fe2 C13 H13 126.6 . . ?
C12 C13 Fe2 69.3(2) . . ?
C12 C13 H13 126.2 . . ?
C14 C13 Fe2 69.5(2) . . ?
C14 C13 C12 107.5(4) . . ?
C14 C13 H13 126.2 . . ?
Fe2 C14 H14 126.1 . . ?
C13 C14 Fe2 70.0(2) . . ?
C13 C14 H14 125.9 . . ?
C13 C14 C15 108.2(4) . . ?
C15 C14 Fe2 69.6(2) . . ?
C15 C14 H14 125.9 . . ?
Fe2 C15 H15 125.5 . . ?
C11 C15 Fe2 70.8(2) . . ?
C11 C15 H15 125.6 . . ?
C14 C15 Fe2 69.7(2) . . ?
C14 C15 C11 108.8(4) . . ?
C14 C15 H15 125.6 . . ?
Fe2 C16 H16 126.4 . . ?
C17 C16 Fe2 69.8(2) . . ?
C17 C16 H16 125.8 . . ?
C17 C16 C20 108.4(4) . . ?
C20 C16 Fe2 69.5(2) . . ?
C20 C16 H16 125.8 . . ?
Fe2 C17 H17 126.3 . . ?
C16 C17 Fe2 69.6(2) . . ?
C16 C17 H17 126.1 . . ?
C18 C17 Fe2 69.5(2) . . ?
C18 C17 C16 107.7(4) . . ?
C18 C17 H17 126.1 . . ?
Fe2 C18 H18 126.5 . . ?
C17 C18 Fe2 70.2(2) . . ?
C17 C18 H18 125.7 . . ?
C19 C18 Fe2 69.2(2) . . ?
C19 C18 C17 108.6(4) . . ?
C19 C18 H18 125.7 . . ?
Fe2 C19 H19 125.3 . . ?
C18 C19 Fe2 70.3(2) . . ?
C18 C19 H19 125.9 . . ?
C18 C19 C20 108.2(4) . . ?
C20 C19 Fe2 70.1(2) . . ?
C20 C19 H19 125.9 . . ?
Fe2 C20 Sb2 125.62(19) . . ?
C16 C20 Sb2 129.0(3) . . ?
C16 C20 Fe2 69.8(2) . . ?
C16 C20 C19 107.1(3) . . ?
C19 C20 Sb2 123.9(3) . . ?
C19 C20 Fe2 68.8(2) . . ?
C22 C21 Sb1 118.9(3) . . ?
C26 C21 Sb1 122.1(3) . . ?
C26 C21 C22 118.8(4) . . ?
C21 C22 H22 119.8 . . ?
C21 C22 C23 120.4(4) . . ?
C23 C22 H22 119.8 . . ?
C22 C23 H23 119.8 . . ?
C24 C23 C22 120.3(4) . . ?
C24 C23 H23 119.8 . . ?
C23 C24 H24 120.4 . . ?
C25 C24 C23 119.1(4) . . ?
C25 C24 H24 120.4 . . ?
C24 C25 H25 119.6 . . ?
C24 C25 C26 120.9(4) . . ?
C26 C25 H25 119.6 . . ?
C21 C26 H26 119.8 . . ?
C25 C26 C21 120.4(4) . . ?
C25 C26 H26 119.8 . . ?
C28 C27 Sb2 118.8(3) . . ?
C32 C27 Sb2 123.0(3) . . ?
C32 C27 C28 118.2(4) . . ?
C27 C28 H28 119.6 . . ?
C29 C28 C27 120.8(4) . . ?
C29 C28 H28 119.6 . . ?
C28 C29 H29 119.9 . . ?
C30 C29 C28 120.1(4) . . ?
C30 C29 H29 119.9 . . ?
C29 C30 H30 120.0 . . ?
C31 C30 C29 120.0(4) . . ?
C31 C30 H30 120.0 . . ?
C30 C31 H31 120.0 . . ?
C30 C31 C32 119.9(4) . . ?
C32 C31 H31 120.0 . . ?
C27 C32 C31 120.8(4) . . ?
C27 C32 H32 119.6 . . ?
C31 C32 H32 119.6 . . ?

loop_
_geom_bond_atom_site_label_1
_geom_bond_atom_site_label_2
_geom_bond_distance
_geom_bond_site_symmetry_2
_geom_bond_publ_flag
Sb1 C1 2.136(4) . ?
Sb1 C11 2.133(4) . ?
Sb1 C21 2.162(4) . ?
Sb2 C6 2.130(4) . ?
Sb2 C20 2.123(4) . ?
Sb2 C27 2.159(4) . ?
Fe1 C1 2.053(4) . ?
Fe1 C2 2.045(4) . ?
Fe1 C3 2.045(4) . ?
Fe1 C4 2.036(4) . ?
Fe1 C5 2.038(4) . ?
Fe1 C6 2.056(4) . ?
Fe1 C7 2.031(4) . ?
Fe1 C8 2.041(4) . ?
Fe1 C9 2.047(4) . ?
Fe1 C10 2.041(4) . ?
Fe2 C11 2.064(4) . ?
Fe2 C12 2.034(4) . ?
Fe2 C13 2.044(4) . ?
Fe2 C14 2.037(4) . ?
Fe2 C15 2.035(4) . ?
Fe2 C16 2.053(4) . ?
Fe2 C17 2.056(4) . ?
Fe2 C18 2.047(4) . ?
Fe2 C19 2.032(4) . ?
Fe2 C20 2.050(4) . ?
C1 C2 1.430(6) . ?
C1 C5 1.417(6) . ?
C2 H2 0.9300 . ?
C2 C3 1.414(6) . ?
C3 H3 0.9300 . ?
C3 C4 1.417(6) . ?
C4 H4 0.9300 . ?
C4 C5 1.420(6) . ?
C5 H5 0.9300 . ?
C6 C7 1.432(6) . ?
C6 C10 1.421(6) . ?
C7 H7 0.9300 . ?
C7 C8 1.414(6) . ?
C8 H8 0.9300 . ?
C8 C9 1.414(6) . ?
C9 H9 0.9300 . ?
C9 C10 1.415(6) . ?
C10 H10 0.9300 . ?
C11 C12 1.425(6) . ?
C11 C15 1.424(6) . ?
C12 H12 0.9300 . ?
C12 C13 1.421(6) . ?
C13 H13 0.9300 . ?
C13 C14 1.412(6) . ?
C14 H14 0.9300 . ?
C14 C15 1.417(6) . ?
C15 H15 0.9300 . ?
C16 H16 0.9300 . ?
C16 C17 1.425(6) . ?
C16 C20 1.426(6) . ?
C17 H17 0.9300 . ?
C17 C18 1.414(6) . ?
C18 H18 0.9300 . ?
C18 C19 1.413(6) . ?
C19 H19 0.9300 . ?
C19 C20 1.432(6) . ?
C21 C22 1.387(6) . ?
C21 C26 1.385(6) . ?
C22 H22 0.9300 . ?
C22 C23 1.388(6) . ?
C23 H23 0.9300 . ?
C23 C24 1.384(6) . ?
C24 H24 0.9300 . ?
C24 C25 1.374(6) . ?
C25 H25 0.9300 . ?
C25 C26 1.383(6) . ?
C26 H26 0.9300 . ?
C27 C28 1.390(6) . ?
C27 C32 1.384(6) . ?
C28 H28 0.9300 . ?
C28 C29 1.380(6) . ?
C29 H29 0.9300 . ?
C29 C30 1.376(6) . ?
C30 H30 0.9300 . ?
C30 C31 1.370(6) . ?
C31 H31 0.9300 . ?
C31 C32 1.390(6) . ?
C32 H32 0.9300 . ?

loop_
_geom_torsion_atom_site_label_1
_geom_torsion_atom_site_label_2
_geom_torsion_atom_site_label_3
_geom_torsion_atom_site_label_4
_geom_torsion
_geom_torsion_site_symmetry_1
_geom_torsion_site_symmetry_2
_geom_torsion_site_symmetry_3
_geom_torsion_site_symmetry_4
_geom_torsion_publ_flag
Sb1 C1 C2 Fe1 127.7(3) . . . . ?
Sb1 C1 C2 C3 -173.3(3) . . . . ?
Sb1 C1 C5 Fe1 -127.3(3) . . . . ?
Sb1 C1 C5 C4 173.4(3) . . . . ?
Sb1 C11 C12 Fe2 -128.0(3) . . . . ?
Sb1 C11 C12 C13 172.3(3) . . . . ?
Sb1 C11 C15 Fe2 127.0(3) . . . . ?
Sb1 C11 C15 C14 -173.5(3) . . . . ?
Sb1 C21 C22 C23 175.3(3) . . . . ?
Sb1 C21 C26 C25 -175.2(3) . . . . ?
Sb2 C6 C7 Fe1 -119.1(3) . . . . ?
Sb2 C6 C7 C8 -179.1(3) . . . . ?
Sb2 C6 C10 Fe1 119.8(3) . . . . ?
Sb2 C6 C10 C9 179.2(3) . . . . ?
Sb2 C27 C28 C29 -175.0(3) . . . . ?
Sb2 C27 C32 C31 175.3(3) . . . . ?
Fe1 C1 C2 C3 59.0(3) . . . . ?
Fe1 C1 C5 C4 -59.3(3) . . . . ?
Fe1 C2 C3 C4 59.4(3) . . . . ?
Fe1 C3 C4 C5 59.3(3) . . . . ?
Fe1 C4 C5 C1 59.8(3) . . . . ?
Fe1 C6 C7 C8 -60.0(3) . . . . ?
Fe1 C6 C10 C9 59.4(3) . . . . ?
Fe1 C7 C8 C9 -59.4(3) . . . . ?
Fe1 C8 C9 C10 -59.3(3) . . . . ?
Fe1 C9 C10 C6 -59.5(3) . . . . ?
Fe2 C11 C12 C13 -59.8(3) . . . . ?
Fe2 C11 C15 C14 59.6(3) . . . . ?
Fe2 C12 C13 C14 -59.2(3) . . . . ?
Fe2 C13 C14 C15 -59.3(3) . . . . ?
Fe2 C14 C15 C11 -60.2(3) . . . . ?
Fe2 C16 C17 C18 59.3(3) . . . . ?
Fe2 C16 C20 Sb2 120.0(3) . . . . ?
Fe2 C16 C20 C19 -59.0(3) . . . . ?
Fe2 C17 C18 C19 58.7(3) . . . . ?
Fe2 C18 C19 C20 60.1(3) . . . . ?
Fe2 C19 C20 Sb2 -119.5(3) . . . . ?
Fe2 C19 C20 C16 59.6(3) . . . . ?
C1 C2 C3 Fe1 -59.0(3) . . . . ?
C1 C2 C3 C4 0.4(5) . . . . ?
C2 C1 C5 Fe1 59.3(3) . . . . ?
C2 C1 C5 C4 0.0(4) . . . . ?
C2 C3 C4 Fe1 -59.7(3) . . . . ?
C2 C3 C4 C5 -0.4(5) . . . . ?
C3 C4 C5 Fe1 -59.5(3) . . . . ?
C3 C4 C5 C1 0.2(5) . . . . ?
C5 C1 C2 Fe1 -59.2(3) . . . . ?
C5 C1 C2 C3 -0.2(5) . . . . ?
C6 C7 C8 Fe1 60.2(3) . . . . ?
C6 C7 C8 C9 0.8(5) . . . . ?
C7 C6 C10 Fe1 -58.6(3) . . . . ?
C7 C6 C10 C9 0.7(5) . . . . ?
C7 C8 C9 Fe1 58.9(3) . . . . ?
C7 C8 C9 C10 -0.4(5) . . . . ?
C8 C9 C10 Fe1 59.3(3) . . . . ?
C8 C9 C10 C6 -0.2(5) . . . . ?
C10 C6 C7 Fe1 59.0(3) . . . . ?
C10 C6 C7 C8 -0.9(4) . . . . ?
C11 C12 C13 Fe2 60.3(3) . . . . ?
C11 C12 C13 C14 1.1(5) . . . . ?
C12 C11 C15 Fe2 -58.3(3) . . . . ?
C12 C11 C15 C14 1.3(4) . . . . ?
C12 C13 C14 Fe2 59.0(3) . . . . ?
C12 C13 C14 C15 -0.3(4) . . . . ?
C13 C14 C15 Fe2 59.6(3) . . . . ?
C13 C14 C15 C11 -0.6(5) . . . . ?
C15 C11 C12 Fe2 58.3(3) . . . . ?
C15 C11 C12 C13 -1.5(4) . . . . ?
C16 C17 C18 Fe2 -59.4(3) . . . . ?
C16 C17 C18 C19 -0.7(5) . . . . ?
C17 C16 C20 Sb2 179.2(3) . . . . ?
C17 C16 C20 Fe2 59.2(3) . . . . ?
C17 C16 C20 C19 0.2(4) . . . . ?
C17 C18 C19 Fe2 -59.3(3) . . . . ?
C17 C18 C19 C20 0.8(5) . . . . ?
C18 C19 C20 Sb2 -179.7(3) . . . . ?
C18 C19 C20 Fe2 -60.2(3) . . . . ?
C18 C19 C20 C16 -0.6(4) . . . . ?
C20 C16 C17 Fe2 -59.0(3) . . . . ?
C20 C16 C17 C18 0.3(5) . . . . ?
C21 C22 C23 C24 0.1(7) . . . . ?
C22 C21 C26 C25 -0.5(6) . . . . ?
C22 C23 C24 C25 -0.5(7) . . . . ?
C23 C24 C25 C26 0.5(7) . . . . ?
C24 C25 C26 C21 0.0(7) . . . . ?
C26 C21 C22 C23 0.4(6) . . . . ?
C27 C28 C29 C30 -0.4(7) . . . . ?
C28 C27 C32 C31 -1.5(6) . . . . ?
C28 C29 C30 C31 -1.5(6) . . . . ?
C29 C30 C31 C32 1.9(6) . . . . ?
C30 C31 C32 C27 -0.4(6) . . . . ?
C32 C27 C28 C29 1.9(6) . . . . ?
